data_2008224
loop_
_publ_author_name
'Baker, L-J'
'Rickard, Clifton E. F.'
'Taylor, Michael J.'

_publ_section_title
;
 Diaquanonaphenyltristiboxane diperchlorate
;
_journal_issue 3
_journal_name_full 'Acta Crystallographica Section C'
_journal_page_first 335
_journal_page_last 337
_journal_paper_doi 10.1107/S0108270198014632
_journal_volume 55
_journal_year 1999
_chemical_formula_iupac '[Sb3 O2 (C6 H5)9 (H2 O)2] (Cl O4)2'
_chemical_formula_sum 'C54 H49 Cl2 O12 Sb3'
_chemical_formula_weight 1326.08
_chemical_name_systematic
;
 Diaquanonaphenyltristiboxane diperchlorate
;
_space_group_IT_number 15
_symmetry_cell_setting monoclinic
_symmetry_space_group_name_Hall '-C 2yc'
_symmetry_space_group_name_H-M 'C 1 2/c 1'
_audit_creation_method SHELXL97
_cell_angle_alpha 90.00(2)
_cell_angle_beta 107.39(3)
_cell_angle_gamma 90.00(3)
_cell_formula_units_Z 4
_cell_length_a 14.984(8)
_cell_length_b 14.437(5)
_cell_length_c 25.361(9)
_cell_measurement_reflns_used 25
_cell_measurement_temperature 193(2)
_cell_measurement_theta_max 12
_cell_measurement_theta_min 10
_cell_volume 5235(4)
_computing_cell_refinement 'CAD-4 Software'
_computing_data_collection 'CAD-4 Software (Enraf-Nonius, 1989)'
_computing_data_reduction 'Local software'
_computing_molecular_graphics 'SHELXTL (Siemens, 1994)'
_computing_publication_material SHELXL97
_computing_structure_refinement 'SHELXL97 (Sheldrick, 1997)'
_computing_structure_solution 'SHELXS86 (Sheldrick, 1990)'
_diffrn_ambient_temperature 193(2)
_diffrn_measured_fraction_theta_full 0.956
_diffrn_measured_fraction_theta_max 0.956
_diffrn_measurement_device_type 'Nonius CAD-4'
_diffrn_measurement_method \w/2\q
_diffrn_radiation_monochromator graphite
_diffrn_radiation_source 'fine-focus sealed tube'
_diffrn_radiation_type MoK\a
_diffrn_radiation_wavelength 0.71069
_diffrn_reflns_av_R_equivalents 0.051
_diffrn_reflns_av_sigmaI/netI 0.029
_diffrn_reflns_limit_h_max 18
_diffrn_reflns_limit_h_min 0
_diffrn_reflns_limit_k_max 16
_diffrn_reflns_limit_k_min 0
_diffrn_reflns_limit_l_max 29
_diffrn_reflns_limit_l_min -31
_diffrn_reflns_number 4578
_diffrn_reflns_theta_full 25.97
_diffrn_reflns_theta_max 25.97
_diffrn_reflns_theta_min 1.68
_diffrn_standards_decay_% 0
_diffrn_standards_interval_count 100
_diffrn_standards_interval_time 60
_diffrn_standards_number 3
_exptl_absorpt_coefficient_mu 1.701
_exptl_absorpt_correction_T_max 0.706
_exptl_absorpt_correction_T_min 0.629
_exptl_absorpt_correction_type '\y-scan (North et al., 1968)'
_exptl_crystal_colour Colourless
_exptl_crystal_density_diffrn 1.682
_exptl_crystal_density_method 'not measured'
_exptl_crystal_description 'Rectangular prism'
_exptl_crystal_F_000 2624
_exptl_crystal_size_max 0.30
_exptl_crystal_size_mid 0.25
_exptl_crystal_size_min 0.22
_refine_diff_density_max 1.57
_refine_diff_density_min -1.20
_refine_ls_extinction_method none
_refine_ls_goodness_of_fit_ref 1.052
_refine_ls_hydrogen_treatment mixed
_refine_ls_matrix_type full
_refine_ls_number_parameters 328
_refine_ls_number_reflns 4396
_refine_ls_number_restraints 0
_refine_ls_restrained_S_all 1.052
_refine_ls_R_factor_all 0.051
_refine_ls_R_factor_gt 0.034
_refine_ls_shift/su_max 0.001
_refine_ls_shift/su_mean 0.000
_refine_ls_structure_factor_coef Fsqd
_refine_ls_weighting_details 'w = 1/[\s^2^(Fo^2^)+(0.0576P)^2^+22.2597P] where P=(Fo^2^+2Fc^2^)/3'
_refine_ls_weighting_scheme calc
_refine_ls_wR_factor_ref 0.098
_reflns_number_gt 3636
_reflns_number_total 4396
_reflns_threshold_expression I>2\s(I)
_cod_data_source_file bm1295.cif
_cod_data_source_block '[1]'
_cod_depositor_comments
;
The following automatic conversions were performed:
'_symmetry_cell_setting' value 'Monoclinic' changed to 'monoclinic'
according to '/home/saulius/struct/CIF-dictionaries/cif_core.dic'
dictionary named 'cif_core.dic' version 2.4.1 from 2010-06-29.

Automatic conversion script
Id: cif_fix_enum 1527 2010-12-29 10:47:43Z saulius 

The following automatic conversions were performed:

'_refine_ls_weighting_scheme' value 'calc w =
1/[\s^2^(Fo^2^)+(0.0576P)^2^+22.2597P] where P=(Fo^2^+2Fc^2^)/3' was
changed to 'calc'. New tag '_refine_ls_weighting_details' was
created. The value of the new tag was set to 'w =
1/[\s^2^(Fo^2^)+(0.0576P)^2^+22.2597P] where P=(Fo^2^+2Fc^2^)/3'.

Automatic conversion script
Id: cif_fix_values 3143 2015-03-26 13:38:13Z robertas 
;
_cod_original_sg_symbol_H-M 'C 2/c'
_cod_database_code 2008224

loop_
_symmetry_equiv_pos_as_xyz
'x, y, z'
'x, -y, z+1/2'
'x+1/2, y+1/2, z'
'x+1/2, -y+1/2, z+1/2'
'-x, -y, -z'
'-x, y, -z-1/2'
'-x+1/2, -y+1/2, -z'
'-x+1/2, y+1/2, -z-1/2'

loop_
_atom_site_label
_atom_site_fract_x
_atom_site_fract_y
_atom_site_fract_z
_atom_site_U_iso_or_equiv
_atom_site_adp_type
_atom_site_calc_flag
_atom_site_refinement_flags
_atom_site_occupancy
_atom_site_disorder_assembly
_atom_site_disorder_group
_atom_site_type_symbol
Sb1 0 0.12296(3) 0.25 0.02169(13) Uani d S 1 . . Sb
Sb2 -0.14393(2) 0.16785(2) 0.346330(12) 0.02349(12) Uani d . 1 . . Sb
O1 -0.0992(2) 0.1137(2) 0.28951(14) 0.0271(7) Uani d . 1 . . O
O2 -0.2132(2) 0.2389(3) 0.41019(15) 0.0337(8) Uani d D 1 . . O
H2A -0.2669(19) 0.228(4) 0.410(2) 0.040 Uiso d D 1 . . H
H2B -0.185(4) 0.249(4) 0.4419(11) 0.040 Uiso d D 1 . . H
C11 0 0.2682(5) 0.25 0.0261(15) Uani d S 1 . . C
C12 0.0772(4) 0.3178(4) 0.2810(3) 0.0493(16) Uani d . 1 . . C
H12 0.1312 0.2856 0.3023 0.059 Uiso calc R 1 . . H
C13 0.0763(5) 0.4127(5) 0.2812(4) 0.066(2) Uani d . 1 . . C
H13 0.1293 0.4454 0.3034 0.080 Uiso calc R 1 . . H
C14 0 0.4615(6) 0.25 0.054(2) Uani d S 1 . . C
H14 0 0.5273 0.25 0.065 Uiso calc SR 1 . . H
C21 -0.0971(3) 0.0567(3) 0.18220(18) 0.0252(10) Uani d . 1 . . C
C22 -0.1904(4) 0.0868(4) 0.1658(2) 0.0366(12) Uani d . 1 . . C
H22 -0.2110 0.1315 0.1871 0.044 Uiso calc R 1 . . H
C23 -0.2520(4) 0.0504(5) 0.1182(3) 0.0490(16) Uani d . 1 . . C
H23 -0.3150 0.0714 0.1064 0.059 Uiso calc R 1 . . H
C24 -0.2233(4) -0.0153(5) 0.0880(2) 0.0470(16) Uani d . 1 . . C
H24 -0.2662 -0.0395 0.0554 0.056 Uiso calc R 1 . . H
C25 -0.1319(4) -0.0468(4) 0.1047(2) 0.0438(14) Uani d . 1 . . C
H25 -0.1126 -0.0939 0.0843 0.053 Uiso calc R 1 . . H
C26 -0.0683(4) -0.0091(4) 0.1516(2) 0.0311(11) Uani d . 1 . . C
H26 -0.0049 -0.0288 0.1624 0.037 Uiso calc R 1 . . H
C31 -0.2704(3) 0.2150(4) 0.29103(19) 0.0271(11) Uani d . 1 . . C
C32 -0.3200(3) 0.1510(4) 0.2519(2) 0.0314(11) Uani d . 1 . . C
H32 -0.2989 0.0888 0.2529 0.038 Uiso calc R 1 . . H
C33 -0.4008(4) 0.1793(4) 0.2115(2) 0.0362(13) Uani d . 1 . . C
H33 -0.4355 0.1361 0.1849 0.043 Uiso calc R 1 . . H
C34 -0.4299(4) 0.2692(4) 0.2100(2) 0.0399(14) Uani d . 1 . . C
H34 -0.4842 0.2886 0.1818 0.048 Uiso calc R 1 . . H
C35 -0.3814(4) 0.3320(4) 0.2491(2) 0.0424(14) Uani d . 1 . . C
H35 -0.4031 0.3940 0.2479 0.051 Uiso calc R 1 . . H
C36 -0.3013(4) 0.3056(4) 0.2901(2) 0.0356(12) Uani d . 1 . . C
H36 -0.2682 0.3489 0.3171 0.043 Uiso calc R 1 . . H
C41 -0.0360(4) 0.2600(4) 0.3869(2) 0.0314(11) Uani d . 1 . . C
C42 0.0535(3) 0.2234(4) 0.4075(2) 0.0330(12) Uani d . 1 . . C
H42 0.0643 0.1593 0.4036 0.040 Uiso calc R 1 . . H
C43 0.1267(4) 0.2816(5) 0.4339(2) 0.0443(14) Uani d . 1 . . C
H43 0.1881 0.2573 0.4484 0.053 Uiso calc R 1 . . H
C44 0.1107(5) 0.3745(5) 0.4392(3) 0.0593(19) Uani d . 1 . . C
H44 0.1614 0.4145 0.4565 0.071 Uiso calc R 1 . . H
C45 0.0221(5) 0.4097(5) 0.4196(4) 0.064(2) Uani d . 1 . . C
H45 0.0114 0.4737 0.4242 0.077 Uiso calc R 1 . . H
C46 -0.0527(4) 0.3519(4) 0.3929(3) 0.0501(16) Uani d . 1 . . C
H46 -0.1143 0.3762 0.3792 0.060 Uiso calc R 1 . . H
C51 -0.1477(3) 0.0430(4) 0.3882(2) 0.0270(10) Uani d . 1 . . C
C52 -0.1677(4) -0.0386(4) 0.3574(2) 0.0370(12) Uani d . 1 . . C
H52 -0.1848 -0.0360 0.3182 0.044 Uiso calc R 1 . . H
C53 -0.1627(4) -0.1229(4) 0.3837(3) 0.0425(14) Uani d . 1 . . C
H53 -0.1773 -0.1782 0.3625 0.051 Uiso calc R 1 . . H
C54 -0.1363(4) -0.1273(4) 0.4410(3) 0.0437(14) Uani d . 1 . . C
H54 -0.1311 -0.1854 0.4592 0.052 Uiso calc R 1 . . H
C55 -0.1179(5) -0.0474(5) 0.4709(3) 0.0510(16) Uani d . 1 . . C
H55 -0.1011 -0.0506 0.5101 0.061 Uiso calc R 1 . . H
C56 -0.1231(4) 0.0383(4) 0.4456(2) 0.0422(14) Uani d . 1 . . C
H56 -0.1101 0.0932 0.4672 0.051 Uiso calc R 1 . . H
Cl1 0.57527(9) 0.81821(9) 0.94677(5) 0.0332(3) Uani d . 1 . . Cl
O3 0.5949(4) 0.7366(3) 0.9796(2) 0.0737(16) Uani d . 1 . . O
O4 0.6034(3) 0.8045(5) 0.89809(17) 0.0715(16) Uani d . 1 . . O
O5 0.4789(3) 0.8400(4) 0.9305(2) 0.0601(13) Uani d . 1 . . O
O6 0.6278(4) 0.8921(4) 0.9779(2) 0.0888(19) Uani d . 1 . . O

loop_
_atom_site_aniso_label
_atom_site_aniso_U_11
_atom_site_aniso_U_22
_atom_site_aniso_U_33
_atom_site_aniso_U_12
_atom_site_aniso_U_13
_atom_site_aniso_U_23
Sb1 0.0186(2) 0.0241(3) 0.0205(2) 0.000 0.00297(16) 0.000
Sb2 0.01953(17) 0.0270(2) 0.02249(18) -0.00102(13) 0.00405(12) -0.00180(13)
O1 0.0275(17) 0.0300(19) 0.0279(18) -0.0021(15) 0.0146(14) -0.0059(15)
O2 0.0276(18) 0.046(2) 0.0261(18) 0.0009(18) 0.0068(15) -0.0054(17)
C11 0.027(3) 0.028(4) 0.023(3) 0.000 0.007(3) 0.000
C12 0.035(3) 0.033(3) 0.067(4) -0.004(3) -0.006(3) 0.001(3)
C13 0.047(4) 0.031(3) 0.111(6) -0.015(3) 0.008(4) -0.005(4)
C14 0.053(5) 0.030(5) 0.086(7) 0.000 0.028(5) 0.000
C21 0.026(2) 0.029(3) 0.018(2) -0.004(2) 0.0019(18) 0.001(2)
C22 0.027(3) 0.045(3) 0.036(3) -0.003(2) 0.006(2) 0.002(3)
C23 0.028(3) 0.061(4) 0.046(4) -0.011(3) -0.008(2) 0.002(3)
C24 0.051(4) 0.051(4) 0.027(3) -0.018(3) -0.006(3) 0.000(3)
C25 0.061(4) 0.034(3) 0.033(3) -0.013(3) 0.009(3) -0.007(3)
C26 0.034(3) 0.031(3) 0.026(3) -0.001(2) 0.006(2) 0.003(2)
C31 0.024(2) 0.037(3) 0.021(2) 0.001(2) 0.0076(19) -0.001(2)
C32 0.024(2) 0.032(3) 0.035(3) 0.002(2) 0.005(2) 0.000(2)
C33 0.026(3) 0.048(3) 0.033(3) -0.006(2) 0.005(2) -0.006(2)
C34 0.039(3) 0.053(4) 0.022(3) 0.012(3) 0.000(2) 0.006(3)
C35 0.049(3) 0.041(3) 0.032(3) 0.021(3) 0.004(3) 0.004(3)
C36 0.039(3) 0.037(3) 0.027(3) 0.007(3) 0.004(2) -0.003(2)
C41 0.030(3) 0.030(3) 0.032(3) -0.007(2) 0.007(2) -0.007(2)
C42 0.031(3) 0.037(3) 0.030(3) -0.004(2) 0.006(2) -0.003(2)
C43 0.031(3) 0.056(4) 0.039(3) -0.008(3) 0.001(2) -0.004(3)
C44 0.042(4) 0.055(4) 0.074(5) -0.024(3) 0.007(3) -0.026(4)
C45 0.048(4) 0.036(4) 0.106(6) -0.013(3) 0.020(4) -0.026(4)
C46 0.037(3) 0.033(3) 0.079(5) -0.005(3) 0.015(3) -0.010(3)
C51 0.023(2) 0.031(3) 0.028(3) 0.001(2) 0.0092(19) 0.002(2)
C52 0.035(3) 0.036(3) 0.037(3) -0.008(3) 0.007(2) -0.002(3)
C53 0.048(3) 0.033(3) 0.050(4) -0.006(3) 0.020(3) -0.002(3)
C54 0.049(3) 0.037(3) 0.051(4) 0.003(3) 0.023(3) 0.016(3)
C55 0.067(4) 0.054(4) 0.034(3) 0.010(3) 0.017(3) 0.012(3)
C56 0.056(4) 0.037(3) 0.030(3) 0.007(3) 0.007(3) 0.000(2)
Cl1 0.0313(6) 0.0351(7) 0.0261(6) 0.0037(5) -0.0023(5) 0.0016(5)
O3 0.104(4) 0.050(3) 0.058(3) 0.019(3) 0.011(3) 0.019(2)
O4 0.039(2) 0.143(5) 0.030(2) 0.016(3) 0.0064(18) 0.008(3)
O5 0.034(2) 0.084(4) 0.056(3) 0.016(2) 0.005(2) 0.004(3)
O6 0.088(4) 0.068(4) 0.081(4) -0.023(3) -0.019(3) -0.023(3)

loop_
_atom_type_symbol
_atom_type_description
_atom_type_scat_dispersion_real
_atom_type_scat_dispersion_imag
_atom_type_scat_source
C C 0.0033 0.0016 'International Tables Vol C Tables 4.2.6.8 and 6.1.1.4'
H H 0.0000 0.0000 'International Tables Vol C Tables 4.2.6.8 and 6.1.1.4'
Cl Cl 0.1484 0.1585 'International Tables Vol C Tables 4.2.6.8 and 6.1.1.4'
O O 0.0106 0.0060 'International Tables Vol C Tables 4.2.6.8 and 6.1.1.4'
Sb Sb -0.5866 1.5461 'International Tables Vol C Tables 4.2.6.8 and 6.1.1.4'

loop_
_geom_angle_atom_site_label_1
_geom_angle_atom_site_label_2
_geom_angle_atom_site_label_3
_geom_angle_site_symmetry_1
_geom_angle_site_symmetry_3
_geom_angle
_geom_angle_publ_flag
O1 Sb1 O1 6_556 . 172.5(2) y
O1 Sb1 C11 6_556 . 93.77(10) ?
O1 Sb1 C11 . . 93.77(10) ?
O1 Sb1 C21 6_556 . 89.79(17) ?
O1 Sb1 C21 . . 86.82(16) ?
C11 Sb1 C21 . . 116.81(13) ?
O1 Sb1 C21 6_556 6_556 86.82(16) ?
O1 Sb1 C21 . 6_556 89.79(17) ?
C11 Sb1 C21 . 6_556 116.81(14) ?
C21 Sb1 C21 . 6_556 126.4(3) ?
O1 Sb2 C51 . . 95.66(17) ?
O1 Sb2 C31 . . 94.47(17) ?
C51 Sb2 C31 . . 117.34(19) ?
O1 Sb2 C41 . . 103.46(18) ?
C51 Sb2 C41 . . 115.3(2) ?
C31 Sb2 C41 . . 121.8(2) ?
O1 Sb2 O2 . . 174.47(13) y
C51 Sb2 O2 . . 86.70(17) ?
C31 Sb2 O2 . . 80.01(16) ?
C41 Sb2 O2 . . 79.92(17) ?
Sb2 O1 Sb1 . . 144.29(19) y
C12 C11 C12 . 6_556 117.9(7) ?
C12 C11 Sb1 . . 121.0(4) ?
C12 C11 Sb1 6_556 . 121.0(4) ?
C13 C12 C11 . . 120.7(6) ?
C12 C13 C14 . . 121.2(7) ?
C13 C14 C13 6_556 . 118.4(9) ?
C26 C21 C22 . . 120.0(5) ?
C26 C21 Sb1 . . 121.0(4) ?
C22 C21 Sb1 . . 118.8(4) ?
C23 C22 C21 . . 119.1(6) ?
C24 C23 C22 . . 120.8(6) ?
C23 C24 C25 . . 120.3(5) ?
C24 C25 C26 . . 119.7(6) ?
C21 C26 C25 . . 120.1(5) ?
C36 C31 C32 . . 120.5(5) ?
C36 C31 Sb2 . . 123.2(4) ?
C32 C31 Sb2 . . 116.2(4) ?
C33 C32 C31 . . 119.4(5) ?
C34 C33 C32 . . 119.9(5) ?
C33 C34 C35 . . 120.6(5) ?
C34 C35 C36 . . 120.7(5) ?
C31 C36 C35 . . 118.9(5) ?
C46 C41 C42 . . 121.0(5) ?
C46 C41 Sb2 . . 121.8(4) ?
C42 C41 Sb2 . . 117.2(4) ?
C43 C42 C41 . . 119.1(5) ?
C44 C43 C42 . . 120.1(6) ?
C45 C44 C43 . . 120.3(6) ?
C44 C45 C46 . . 120.3(6) ?
C41 C46 C45 . . 119.1(6) ?
C56 C51 C52 . . 119.3(5) ?
C56 C51 Sb2 . . 122.1(4) ?
C52 C51 Sb2 . . 118.3(4) ?
C53 C52 C51 . . 120.2(5) ?
C52 C53 C54 . . 120.2(6) ?
C55 C54 C53 . . 119.5(6) ?
C54 C55 C56 . . 121.6(6) ?
C55 C56 C51 . . 119.3(6) ?
O5 Cl1 O6 . . 110.2(4) ?
O5 Cl1 O3 . . 111.7(3) ?
O6 Cl1 O3 . . 108.3(3) ?
O5 Cl1 O4 . . 108.4(3) ?
O6 Cl1 O4 . . 109.0(4) ?
O3 Cl1 O4 . . 109.1(4) ?

loop_
_geom_bond_atom_site_label_1
_geom_bond_atom_site_label_2
_geom_bond_site_symmetry_2
_geom_bond_distance
_geom_bond_publ_flag
Sb1 O1 6_556 2.030(3) ?
Sb1 O1 . 2.030(3) y
Sb1 C11 . 2.097(7) y
Sb1 C21 . 2.119(5) y
Sb1 C21 6_556 2.119(5) ?
Sb2 O1 . 1.927(3) y
Sb2 C51 . 2.102(5) y
Sb2 C31 . 2.105(5) y
Sb2 C41 . 2.110(5) y
Sb2 O2 . 2.400(4) y
C11 C12 . 1.387(7) ?
C11 C12 6_556 1.387(7) ?
C12 C13 . 1.371(9) ?
C13 C14 . 1.374(9) ?
C14 C13 6_556 1.374(9) ?
C21 C26 . 1.375(7) ?
C21 C22 . 1.403(7) ?
C22 C23 . 1.385(8) ?
C23 C24 . 1.369(9) ?
C24 C25 . 1.383(9) ?
C25 C26 . 1.393(7) ?
C31 C36 . 1.385(8) ?
C31 C32 . 1.396(7) ?
C32 C33 . 1.394(7) ?
C33 C34 . 1.367(8) ?
C34 C35 . 1.380(8) ?
C35 C36 . 1.386(8) ?
C41 C46 . 1.368(8) ?
C41 C42 . 1.390(7) ?
C42 C43 . 1.385(8) ?
C43 C44 . 1.377(10) ?
C44 C45 . 1.368(10) ?
C45 C46 . 1.399(9) ?
C51 C56 . 1.392(7) ?
C51 C52 . 1.396(8) ?
C52 C53 . 1.379(8) ?
C53 C54 . 1.390(9) ?
C54 C55 . 1.362(9) ?
C55 C56 . 1.386(9) ?
Cl1 O5 . 1.414(4) ?
Cl1 O6 . 1.418(5) ?
Cl1 O3 . 1.422(5) ?
Cl1 O4 . 1.432(5) ?

loop_
_geom_hbond_atom_site_label_D
_geom_hbond_atom_site_label_H
_geom_hbond_atom_site_label_A
_geom_hbond_site_symmetry_A
_geom_hbond_distance_DH
_geom_hbond_distance_HA
_geom_hbond_distance_DA
_geom_hbond_angle_DHA
O2 H2B O3 2_464 0.80(2) 2.05(3) 2.827(6) 163(6)
O2 H2A O4 8_547 0.81(2) 1.94(2) 2.745(6) 172(6)
